data_2239373
loop_
_publ_author_name
'Kovalchukova, Olga'
'Bostanabad, Ali Sheikh'
'Stash, Adam'
'Strashnova, Svetlana'
'Zyuzin, Igor'

_publ_section_title
;
 Diaquabis[<i>N</i>-(2-fluorobenzyl)-<i>N</i>-nitrosohydroxylaminato-\k^2^<i>O</i>,<i>O</i>']nickel(II)
;
_journal_coeditor_code BV2230
_journal_issue 3
_journal_name_full 'Acta Crystallographica Section E'
_journal_page_first m98
_journal_page_last m99
_journal_paper_doi 10.1107/S1600536814002876
_journal_volume 70
_journal_year 2014
_chemical_formula_iupac '[Ni (C7 H6 F N2 O2)2 (H2 O)2]'
_chemical_formula_moiety 'C14 H16 F2 N4 Ni O6'
_chemical_formula_sum 'C14 H16 F2 N4 Ni O6'
_chemical_formula_weight 433.02
_chemical_name_systematic
Diaquabis[<i>N</i>-(2-fluorobenzyl)-<i>N</i>-nitrosohydroxylaminato-\k^2^<i>O</i>,<i>O</i>']nickel(II)
_space_group_crystal_system monoclinic
_space_group_IT_number 14
_space_group_name_Hall '-P 2ybc'
_space_group_name_H-M_alt 'P 1 21/c 1'
_symmetry_space_group_name_Hall '-P 2ybc'
_symmetry_space_group_name_H-M 'P 1 21/c 1'
_atom_sites_solution_hydrogens difmap
_atom_sites_solution_primary direct
_atom_sites_solution_secondary difmap
_audit_creation_method SHELXL-97
_cell_angle_alpha 90
_cell_angle_beta 91.65(3)
_cell_angle_gamma 90
_cell_formula_units_Z 2
_cell_length_a 15.411(3)
_cell_length_b 7.2350(10)
_cell_length_c 7.6040(10)
_cell_measurement_reflns_used 24
_cell_measurement_temperature 293(2)
_cell_measurement_theta_max 12.5
_cell_measurement_theta_min 10.9
_cell_volume 847.5(2)
_computing_cell_refinement 'CAD4/PC (Enraf--Nonius, 1993)'
_computing_data_collection 'CAD4/PC (Enraf--Nonius, 1993)'
_computing_data_reduction 'CAD4/PC (Enraf--Nonius, 1993)'
_computing_molecular_graphics 'SHELXTL (Sheldrick, 2008)'
_computing_publication_material '<i>CIFTAB97</i> and SHELX97 (Sheldrick, 2008)'
_computing_structure_refinement 'SHELXL97 (Sheldrick, 2008)'
_computing_structure_solution 'SHELXS97 (Sheldrick, 2008)'
_diffrn_ambient_temperature 293(2)
_diffrn_measured_fraction_theta_full 0.999
_diffrn_measured_fraction_theta_max 0.999
_diffrn_measurement_device_type 'Enraf--Nonius CAD-4'
_diffrn_measurement_method \w/2\q
_diffrn_radiation_monochromator \b-filter
_diffrn_radiation_source 'fine-focus tube'
_diffrn_radiation_type MoK\a
_diffrn_radiation_wavelength 0.71073
_diffrn_reflns_av_R_equivalents 0.0216
_diffrn_reflns_limit_h_max 18
_diffrn_reflns_limit_h_min -18
_diffrn_reflns_limit_k_max 8
_diffrn_reflns_limit_k_min 0
_diffrn_reflns_limit_l_max 9
_diffrn_reflns_limit_l_min 0
_diffrn_reflns_number 1703
_diffrn_reflns_theta_full 25.242
_diffrn_reflns_theta_max 25.468
_diffrn_reflns_theta_min 2.644
_diffrn_standards_decay_% 0.0
_diffrn_standards_interval_time 60
_diffrn_standards_number 3
_exptl_absorpt_coefficient_mu 1.208
_exptl_absorpt_correction_T_max 0.8090
_exptl_absorpt_correction_T_min 0.4270
_exptl_absorpt_correction_type refdelf
_exptl_absorpt_process_details '(Walker & Stuart, 1983)'
_exptl_crystal_colour green
_exptl_crystal_density_diffrn 1.697
_exptl_crystal_description plate
_exptl_crystal_F_000 444
_exptl_crystal_size_max 0.75
_exptl_crystal_size_mid 0.20
_exptl_crystal_size_min 0.05
_refine_diff_density_max 0.308
_refine_diff_density_min -0.319
_refine_ls_extinction_method none
_refine_ls_goodness_of_fit_ref 1.013
_refine_ls_hydrogen_treatment mixed
_refine_ls_matrix_type full
_refine_ls_number_parameters 132
_refine_ls_number_reflns 1571
_refine_ls_number_restraints 2
_refine_ls_restrained_S_all 1.014
_refine_ls_R_factor_all 0.0675
_refine_ls_R_factor_gt 0.0222
_refine_ls_shift/su_max 0.000
_refine_ls_shift/su_mean 0.000
_refine_ls_structure_factor_coef Fsqd
_refine_ls_weighting_details 'w=1/[\s^2^(Fo^2^)+(0.0471P)^2^] where P=(Fo^2^+2Fc^2^)/3'
_refine_ls_weighting_scheme calc
_refine_ls_wR_factor_gt 0.0627
_refine_ls_wR_factor_ref 0.0661
_reflns_number_gt 1181
_reflns_number_total 1571
_reflns_threshold_expression I>2\s(I)
_cod_data_source_file bv2230sup1.cf
_cod_data_source_block I
_cod_original_cell_volume 847.5(3)
_cod_database_code 2239373
_cod_database_fobs_code 2239373

loop_
_space_group_symop_operation_xyz
'x, y, z'
'-x, y+1/2, -z+1/2'
'-x, -y, -z'
'x, -y-1/2, z-1/2'

loop_
_atom_site_type_symbol
_atom_site_label
_atom_site_fract_x
_atom_site_fract_y
_atom_site_fract_z
_atom_site_U_iso_or_equiv
_atom_site_adp_type
_atom_site_calc_flag
_atom_site_occupancy
_atom_site_symmetry_multiplicity
Ni Ni1 0.5000 0.5000 0.5000 0.02414(12) Uani d 1 2
F F1 0.12983(10) 0.46369(18) 0.3199(2) 0.0610(4) Uani d 1 1
O O1 0.39701(8) 0.63578(16) 0.39297(15) 0.0292(3) Uani d 1 1
O O2 0.41642(8) 0.28946(16) 0.44659(16) 0.0312(3) Uani d 1 1
N N1 0.34766(9) 0.51068(19) 0.31185(19) 0.0278(3) Uani d 1 1
N N2 0.35419(10) 0.3370(2) 0.3362(2) 0.0317(3) Uani d 1 1
C C1 0.14337(13) 0.6479(3) 0.3049(3) 0.0386(4) Uani d 1 1
C C2 0.22021(12) 0.7072(3) 0.2360(2) 0.0329(4) Uani d 1 1
C C3 0.23158(14) 0.8967(3) 0.2205(3) 0.0406(5) Uani d 1 1
H H3 0.2824 0.9423 0.1738 0.049 Uiso calc 1 1
C C4 0.16858(17) 1.0184(3) 0.2733(3) 0.0519(6) Uani d 1 1
H H4 0.1773 1.1451 0.2629 0.062 Uiso calc 1 1
C C5 0.09283(16) 0.9527(3) 0.3412(3) 0.0531(6) Uani d 1 1
H H5 0.0504 1.0354 0.3760 0.064 Uiso calc 1 1
C C6 0.07923(13) 0.7649(3) 0.3581(3) 0.0477(5) Uani d 1 1
H H6 0.0282 0.7193 0.4041 0.057 Uiso calc 1 1
C C7 0.28684(13) 0.5742(3) 0.1721(2) 0.0369(4) Uani d 1 1
H H71 0.2575 0.4679 0.1206 0.044 Uiso calc 1 1
H H72 0.3194 0.6333 0.0805 0.044 Uiso calc 1 1
O O3 0.45896(10) 0.53062(17) 0.75889(18) 0.0371(3) Uani d 1 1
H H31 0.4344(17) 0.628(3) 0.790(4) 0.075(9) Uiso d 1 1
H H32 0.4418(15) 0.443(2) 0.821(3) 0.052(7) Uiso d 1 1

loop_
_atom_site_aniso_label
_atom_site_aniso_U_11
_atom_site_aniso_U_22
_atom_site_aniso_U_33
_atom_site_aniso_U_12
_atom_site_aniso_U_13
_atom_site_aniso_U_23
Ni1 0.02426(18) 0.02405(17) 0.02409(17) 0.00166(12) 0.00050(11) 0.00039(11)
F1 0.0577(8) 0.0447(7) 0.0812(10) -0.0079(6) 0.0135(7) -0.0001(6)
O1 0.0292(6) 0.0261(5) 0.0321(6) 0.0014(5) -0.0027(5) -0.0010(5)
O2 0.0330(7) 0.0271(6) 0.0335(6) -0.0003(5) -0.0004(5) 0.0022(5)
N1 0.0243(7) 0.0317(7) 0.0274(7) 0.0030(6) -0.0003(6) -0.0027(6)
N2 0.0304(8) 0.0317(8) 0.0331(7) 0.0006(6) 0.0021(6) -0.0030(6)
C1 0.0366(11) 0.0405(10) 0.0382(10) 0.0008(8) -0.0049(8) -0.0023(8)
C2 0.0286(9) 0.0419(10) 0.0279(9) 0.0051(7) -0.0059(7) -0.0005(7)
C3 0.0381(11) 0.0441(11) 0.0394(10) 0.0001(8) -0.0046(9) 0.0047(8)
C4 0.0595(14) 0.0403(11) 0.0553(13) 0.0083(10) -0.0067(11) 0.0006(9)
C5 0.0494(13) 0.0590(14) 0.0504(13) 0.0228(11) -0.0050(10) -0.0083(10)
C6 0.0317(11) 0.0679(15) 0.0434(11) 0.0052(10) 0.0013(9) -0.0062(10)
C7 0.0351(10) 0.0484(10) 0.0269(9) 0.0077(9) -0.0029(8) -0.0001(8)
O3 0.0518(8) 0.0300(7) 0.0303(6) 0.0022(6) 0.0127(6) 0.0008(5)

loop_
_atom_type_symbol
_atom_type_description
_atom_type_scat_dispersion_real
_atom_type_scat_dispersion_imag
_atom_type_scat_source
C C 0.0033 0.0016 'International Tables Vol C Tables 4.2.6.8 and 6.1.1.4'
H H 0.0000 0.0000 'International Tables Vol C Tables 4.2.6.8 and 6.1.1.4'
N N 0.0061 0.0033 'International Tables Vol C Tables 4.2.6.8 and 6.1.1.4'
O O 0.0106 0.0060 'International Tables Vol C Tables 4.2.6.8 and 6.1.1.4'
F F 0.0171 0.0103 'International Tables Vol C Tables 4.2.6.8 and 6.1.1.4'
Ni Ni 0.3393 1.1124 'International Tables Vol C Tables 4.2.6.8 and 6.1.1.4'

loop_
_geom_angle_atom_site_label_1
_geom_angle_atom_site_label_2
_geom_angle_atom_site_label_3
_geom_angle_site_symmetry_1
_geom_angle_site_symmetry_3
_geom_angle
O1 Ni1 O1 3_666 . 180.0
O1 Ni1 O2 3_666 . 101.70(5)
O1 Ni1 O2 . . 78.30(5)
O1 Ni1 O2 3_666 3_666 78.30(5)
O1 Ni1 O2 . 3_666 101.70(5)
O2 Ni1 O2 . 3_666 180.0
O1 Ni1 O3 3_666 . 85.86(6)
O1 Ni1 O3 . . 94.14(6)
O2 Ni1 O3 . . 93.46(6)
O2 Ni1 O3 3_666 . 86.54(6)
O1 Ni1 O3 3_666 3_666 94.14(6)
O1 Ni1 O3 . 3_666 85.86(6)
O2 Ni1 O3 . 3_666 86.54(6)
O2 Ni1 O3 3_666 3_666 93.46(6)
O3 Ni1 O3 . 3_666 180.0
N1 O1 Ni1 . . 106.85(9)
N2 O2 Ni1 . . 112.47(10)
N2 N1 O1 . . 124.40(14)
N2 N1 C7 . . 117.37(14)
O1 N1 C7 . . 117.96(14)
N1 N2 O2 . . 114.08(14)
F1 C1 C6 . . 117.94(19)
F1 C1 C2 . . 118.37(17)
C6 C1 C2 . . 123.69(19)
C1 C2 C3 . . 116.90(18)
C1 C2 C7 . . 121.86(17)
C3 C2 C7 . . 121.17(18)
C4 C3 C2 . . 121.0(2)
C4 C3 H3 . . 119.5
C2 C3 H3 . . 119.5
C5 C4 C3 . . 120.1(2)
C5 C4 H4 . . 120.0
C3 C4 H4 . . 120.0
C4 C5 C6 . . 120.5(2)
C4 C5 H5 . . 119.7
C6 C5 H5 . . 119.7
C1 C6 C5 . . 117.8(2)
C1 C6 H6 . . 121.1
C5 C6 H6 . . 121.1
N1 C7 C2 . . 113.27(14)
N1 C7 H71 . . 108.9
C2 C7 H71 . . 108.9
N1 C7 H72 . . 108.9
C2 C7 H72 . . 108.9
H71 C7 H72 . . 107.7
Ni1 O3 H31 . . 120(2)
Ni1 O3 H32 . . 124.0(18)
H31 O3 H32 . . 109(3)

loop_
_geom_bond_atom_site_label_1
_geom_bond_atom_site_label_2
_geom_bond_site_symmetry_2
_geom_bond_distance
Ni1 O1 3_666 2.0179(13)
Ni1 O1 . 2.0179(13)
Ni1 O2 . 2.0283(12)
Ni1 O2 3_666 2.0283(12)
Ni1 O3 . 2.0967(14)
Ni1 O3 3_666 2.0967(14)
F1 C1 . 1.354(2)
O1 N1 . 1.3233(19)
O2 N2 . 1.302(2)
N1 N2 . 1.274(2)
N1 C7 . 1.470(2)
C1 C6 . 1.371(3)
C1 C2 . 1.377(3)
C2 C3 . 1.388(3)
C2 C7 . 1.498(3)
C3 C4 . 1.379(3)
C3 H3 . 0.9300
C4 C5 . 1.375(4)
C4 H4 . 0.9300
C5 C6 . 1.381(3)
C5 H5 . 0.9300
C6 H6 . 0.9300
C7 H71 . 0.9700
C7 H72 . 0.9700
O3 H31 . 0.838(10)
O3 H32 . 0.837(10)

loop_
_geom_hbond_atom_site_label_D
_geom_hbond_atom_site_label_H
_geom_hbond_atom_site_label_A
_geom_hbond_site_symmetry_A
_geom_hbond_distance_DH
_geom_hbond_distance_HA
_geom_hbond_distance_DA
_geom_hbond_angle_DHA
O3 H31 O1 4_576 0.838(10) 1.972(12) 2.7987(18) 169(3)
O3 H32 O2 4_566 0.837(10) 1.979(11) 2.8078(18) 170(2)
